data_9012689
loop_
_publ_author_name
'Frank-Kamenetskaya O V'
'Rozhdestvenskaya, I. V.'
'Yanulova, L. A.'

_publ_section_title
;
 New data on the crystal structures of colusites and arsenosulvanites
 Sample: 2
;
_journal_name_full 'Journal of Structural Chemistry'
_journal_page_first 89
_journal_page_last 100
_journal_paper_doi 10.1023/A:1016077917390
_journal_volume 43
_journal_year 2002
_chemical_compound_source 'Butte, Montana, USA'
_chemical_formula_sum 'As2.1 Cu12.67 Ge0.6 S16 Sb0.24 Sn0.06 V0.9'
_chemical_name_mineral Colusite
_space_group_IT_number 218
_symmetry_space_group_name_Hall 'P -4n 2 3'
_symmetry_space_group_name_H-M 'P -4 3 n'
_cell_angle_alpha 90
_cell_angle_beta 90
_cell_angle_gamma 90
_cell_formula_units_Z 2
_cell_length_a 10.600
_cell_length_b 10.600
_cell_length_c 10.600
_cell_volume 1191.016
_database_code_amcsd 0014061
_exptl_crystal_density_diffrn 4.465
_cod_original_formula_sum 'Cu12.67 V.9 (As2.1 Sb.24 Sn.06 Ge.6) S16'
_cod_database_code 9012689

loop_
_space_group_symop_operation_xyz
x,y,z
-z,x,-y
-y,z,-x
-x,y,-z
1/2+x,1/2-z,1/2-y
1/2+z,1/2-y,1/2-x
1/2+y,1/2-x,1/2-z
1/2+x,1/2+z,1/2+y
1/2+z,1/2+y,1/2+x
1/2+y,1/2+x,1/2+z
-z,-x,y
-y,-z,x
-x,-y,z
z,-x,-y
y,-z,-x
x,-y,-z
1/2-x,1/2+z,1/2-y
1/2-z,1/2+y,1/2-x
1/2-y,1/2+x,1/2-z
1/2-x,1/2-z,1/2+y
1/2-z,1/2-y,1/2+x
1/2-y,1/2-x,1/2+z
z,x,y
y,z,x

loop_
_atom_site_label
_atom_site_fract_x
_atom_site_fract_y
_atom_site_fract_z
_atom_site_occupancy
_atom_site_U_iso_or_equiv
_atom_site_type_symbol
_atom_site_attached_hydrogens
CuT*1 0.00000 0.00000 0.00000 0.75000 0.00200 Cu 0
CuT2 0.25000 0.00000 0.50000 0.92000 0.02200 Cu 0
CuT3 0.25690 0.00000 0.00000 1.00000 0.02200 Cu 0
CuT4 0.24980 0.24980 0.24980 0.79000 0.01720 Cu 0
VT*2 0.00000 0.00000 0.50000 0.30000 0.09000 V 0
AsT1 0.25000 0.50000 0.00000 0.70000 0.01700 As 0
SbT1 0.25000 0.50000 0.00000 0.08000 0.01700 Sb 0
SnT1 0.25000 0.50000 0.00000 0.02000 0.01700 Sn 0
GeT1 0.25000 0.50000 0.00000 0.20000 0.01700 Ge 0
S1 0.12230 0.12230 0.12230 1.00000 0.02000 S 0
S2 0.11860 0.36760 0.37640 1.00000 0.00700 S 0

loop_
_cod_changelog_entry_id
_cod_changelog_entry_author
_cod_changelog_entry_date
_cod_changelog_entry_text
1
;cod-tools version 3.8.0
Id: cif_guess_AMCSD_atom_types 9581 2023-05-17 12:35:41Z saulius
;
2023-05-23T09:21:44+03:00
;Derived atom types and hydrogen counts
from atom names that follow the AMCSD naming convention
(Wat == water, O-H == hydroxyl).
;

loop_
_cod_related_entry_id
_cod_related_entry_database
_cod_related_entry_code
1 AMCSD 0014061
